data_4308264
loop_
_publ_author_name
'Nguyen Hung Huy'
'Ulrich Abram'

_publ_contact_author
;
      Ulrich Abram
      Free University of Berlin     
      Institute of Chemistry             
      Fabeckstrasse 34-36                     
      D-14195 Berlin         
      Germany                          
;
_publ_contact_author_email abram@chemie.fu-berlin.de
_publ_contact_author_fax '0049 (0)30 838 52676'
_publ_contact_author_phone '0049 (0)30 838 54002'
_publ_section_title
;
Rhenium and Technetium Complexes with N,N-Dialkyl-N'-benzoylthioureas
;
_journal_name_full 'Inorganic Chemistry'
_journal_page_first 5310
_journal_page_last 5319
_journal_paper_doi 10.1021/ic070323x
_journal_volume 46
_journal_year 2007
_chemical_formula_moiety 'C61 H49 Cl0 N6 O4 S3 Tc'
_chemical_formula_sum 'C61 H49 Cl0 N6 O4 S3 Tc'
_chemical_formula_weight 1124.24
_chemical_name_common Tc(PhCONCSNPh2)3
_chemical_name_systematic
;
Tris(N-benzoyl-N',N'-diphenylthioureato_O,S)technetium(III) x MeOH
;
_space_group_IT_number 2
_symmetry_cell_setting triclinic
_symmetry_space_group_name_Hall '-P 1'
_symmetry_space_group_name_H-M 'P -1'
_atom_sites_solution_hydrogens geom
_atom_sites_solution_primary heavy
_atom_sites_solution_secondary difmap
_audit_creation_method SHELXL-97
_cell_angle_alpha 93.08(1)
_cell_angle_beta 106.80(1)
_cell_angle_gamma 95.57(1)
_cell_formula_units_Z 2
_cell_length_a 12.999(1)
_cell_length_b 13.635(1)
_cell_length_c 16.615(2)
_cell_measurement_reflns_used 16944
_cell_measurement_temperature 200(2)
_cell_measurement_theta_max 26.92
_cell_measurement_theta_min 2.06
_cell_volume 2795.5(5)
_computing_cell_refinement 'STOE X-AREA'
_computing_data_collection 'STOE X-AREA'
_computing_data_reduction 'STOE X-RED'
_computing_molecular_graphics Ortep
_computing_publication_material 'SHELXL-97 (Sheldrick, 1997)'
_computing_structure_refinement 'SHELXL-97 (Sheldrick, 1997)'
_computing_structure_solution 'SHELXS-97 (Sheldrick, 1997)'
_diffrn_ambient_temperature 200(2)
_diffrn_detector_area_resol_mean 6.67
_diffrn_measured_fraction_theta_full 0.977
_diffrn_measured_fraction_theta_max 0.977
_diffrn_measurement_device_type 'STOE IPDS 2T'
_diffrn_measurement_method 'rotation method'
_diffrn_radiation_monochromator graphite
_diffrn_radiation_source 'fine-focus sealed tube'
_diffrn_radiation_type MoK\a
_diffrn_radiation_wavelength 0.71073
_diffrn_reflns_av_R_equivalents 0.0915
_diffrn_reflns_av_sigmaI/netI 0.1469
_diffrn_reflns_limit_h_max 15
_diffrn_reflns_limit_h_min -16
_diffrn_reflns_limit_k_max 17
_diffrn_reflns_limit_k_min -17
_diffrn_reflns_limit_l_max 17
_diffrn_reflns_limit_l_min -21
_diffrn_reflns_number 24178
_diffrn_reflns_theta_full 26.86
_diffrn_reflns_theta_max 26.86
_diffrn_reflns_theta_min 1.51
_diffrn_standards_decay_% 0.5
_exptl_absorpt_coefficient_mu 0.422
_exptl_absorpt_correction_type none
_exptl_crystal_colour 'dark red'
_exptl_crystal_density_diffrn 1.336
_exptl_crystal_density_method 'not measured'
_exptl_crystal_description block
_exptl_crystal_F_000 1160
_exptl_crystal_size_max 0.450
_exptl_crystal_size_mid 0.317
_exptl_crystal_size_min 0.250
_refine_diff_density_max 0.935
_refine_diff_density_min -0.911
_refine_diff_density_rms 0.171
_refine_ls_extinction_method none
_refine_ls_goodness_of_fit_ref 0.888
_refine_ls_hydrogen_treatment mixed
_refine_ls_matrix_type full
_refine_ls_number_parameters 698
_refine_ls_number_reflns 11749
_refine_ls_number_restraints 0
_refine_ls_restrained_S_all 0.888
_refine_ls_R_factor_all 0.1291
_refine_ls_R_factor_gt 0.0588
_refine_ls_shift/su_max 0.001
_refine_ls_shift/su_mean 0.000
_refine_ls_structure_factor_coef Fsqd
_refine_ls_weighting_details 'calc w=1/[\s^2^(Fo^2^)+(0.0823P)^2^+0.0000P] where P=(Fo^2^+2Fc^2^)/3'
_refine_ls_weighting_scheme calc
_refine_ls_wR_factor_gt 0.1335
_refine_ls_wR_factor_ref 0.1697
_reflns_number_gt 5999
_reflns_number_total 11749
_reflns_threshold_expression >2sigma(I)
_cod_data_source_file ic070323x-file001_8.cif
_cod_data_source_block tcph2btu3
_cod_depositor_comments
;
The following automatic conversions were performed:

'_atom_sites_solution_primary' value 'heavy atom' was changed to
'heavy'.

Automatic conversion script
Id: cif_fix_values 6452 2018-10-05 10:23:21Z andrius 
;
_cod_original_cell_volume 2795.6(4)
_cod_database_code 4308264

loop_
_symmetry_equiv_pos_as_xyz
'x, y, z'
'-x, -y, -z'

loop_
_atom_site_label
_atom_site_type_symbol
_atom_site_fract_x
_atom_site_fract_y
_atom_site_fract_z
_atom_site_U_iso_or_equiv
_atom_site_adp_type
_atom_site_occupancy
_atom_site_symmetry_multiplicity
_atom_site_calc_flag
_atom_site_refinement_flags
_atom_site_disorder_assembly
_atom_site_disorder_group
Tc Tc 0.64724(4) 0.76959(3) 0.74376(3) 0.03709(15) Uani 1 1 d . . .
S1 S 0.78242(12) 0.66645(10) 0.74943(10) 0.0447(4) Uani 1 1 d . . .
C2 C 0.8789(5) 0.7247(4) 0.7088(4) 0.0403(13) Uani 1 1 d . . .
N3 N 0.8841(4) 0.8120(3) 0.6774(3) 0.0392(11) Uani 1 1 d . . .
C4 C 0.8162(4) 0.8798(4) 0.6749(3) 0.0371(12) Uani 1 1 d . . .
O5 O 0.7340(3) 0.8779(2) 0.7013(2) 0.0409(9) Uani 1 1 d . . .
C31 C 0.8413(5) 0.9706(4) 0.6343(3) 0.0392(13) Uani 1 1 d . . .
C32 C 0.7706(5) 1.0425(4) 0.6215(4) 0.0486(15) Uani 1 1 d . . .
H32 H 0.7083 1.0340 0.6383 0.058 Uiso 1 1 calc R . .
C33 C 0.7935(6) 1.1271(4) 0.5835(5) 0.0612(18) Uani 1 1 d . . .
H33 H 0.7449 1.1741 0.5736 0.073 Uiso 1 1 calc R . .
C34 C 0.8872(6) 1.1422(4) 0.5604(5) 0.0590(18) Uani 1 1 d . . .
H34 H 0.9024 1.1993 0.5357 0.071 Uiso 1 1 calc R . .
C35 C 0.9586(6) 1.0710(4) 0.5746(4) 0.0542(17) Uani 1 1 d . . .
H35 H 1.0218 1.0806 0.5589 0.065 Uiso 1 1 calc R . .
C36 C 0.9368(5) 0.9855(4) 0.6120(4) 0.0479(15) Uani 1 1 d . . .
H36 H 0.9855 0.9387 0.6221 0.057 Uiso 1 1 calc R . .
N6 N 0.9643(4) 0.6726(3) 0.7103(3) 0.0421(11) Uani 1 1 d . . .
C41 C 1.0612(5) 0.7147(4) 0.6935(4) 0.0446(14) Uani 1 1 d . . .
C42 C 1.1005(5) 0.6620(4) 0.6375(4) 0.0514(16) Uani 1 1 d . . .
H42 H 1.0614 0.6039 0.6078 0.062 Uiso 1 1 calc R . .
C43 C 1.1985(5) 0.6966(5) 0.6260(5) 0.0599(18) Uani 1 1 d . . .
H43 H 1.2259 0.6614 0.5889 0.072 Uiso 1 1 calc R . .
C44 C 1.2545(6) 0.7820(5) 0.6692(6) 0.070(2) Uani 1 1 d . . .
H44 H 1.3208 0.8044 0.6618 0.084 Uiso 1 1 calc R . .
C45 C 1.2147(6) 0.8367(5) 0.7241(5) 0.071(2) Uani 1 1 d . . .
H45 H 1.2529 0.8963 0.7515 0.085 Uiso 1 1 calc R . .
C46 C 1.1188(5) 0.8022(5) 0.7375(5) 0.0571(17) Uani 1 1 d . . .
H46 H 1.0926 0.8369 0.7756 0.069 Uiso 1 1 calc R . .
C51 C 0.9607(5) 0.5677(4) 0.7242(4) 0.0478(15) Uani 1 1 d . . .
C52 C 0.8985(5) 0.4991(4) 0.6596(5) 0.0569(18) Uani 1 1 d . . .
H52 H 0.8557 0.5200 0.6098 0.068 Uiso 1 1 calc R . .
C53 C 0.9009(7) 0.3997(5) 0.6700(7) 0.077(3) Uani 1 1 d . . .
H53 H 0.8602 0.3525 0.6273 0.093 Uiso 1 1 calc R . .
C54 C 0.9655(8) 0.3715(6) 0.7456(8) 0.086(3) Uani 1 1 d . . .
H54 H 0.9661 0.3045 0.7534 0.104 Uiso 1 1 calc R . .
C55 C 1.0272(7) 0.4380(6) 0.8080(6) 0.084(3) Uani 1 1 d . . .
H55 H 1.0712 0.4169 0.8572 0.100 Uiso 1 1 calc R . .
C56 C 1.0243(6) 0.5405(5) 0.7981(5) 0.0642(19) Uani 1 1 d . . .
H56 H 1.0647 0.5878 0.8408 0.077 Uiso 1 1 calc R . .
S11 S 0.54095(12) 0.64173(10) 0.78255(9) 0.0419(4) Uani 1 1 d . . .
C12 C 0.4445(4) 0.5846(4) 0.6924(4) 0.0362(13) Uani 1 1 d . . .
N13 N 0.4252(4) 0.6042(3) 0.6126(3) 0.0369(10) Uani 1 1 d . . .
C14 C 0.4830(5) 0.6694(4) 0.5817(4) 0.0376(13) Uani 1 1 d . . .
O15 O 0.5678(3) 0.7278(3) 0.6194(2) 0.0418(9) Uani 1 1 d . . .
C61 C 0.4443(4) 0.6762(4) 0.4895(4) 0.0377(13) Uani 1 1 d . . .
C62 C 0.3844(5) 0.5951(4) 0.4352(4) 0.0465(15) Uani 1 1 d . . .
H62 H 0.3644 0.5377 0.4574 0.056 Uiso 1 1 calc R . .
C63 C 0.3549(5) 0.6000(5) 0.3494(4) 0.0527(16) Uani 1 1 d . . .
H63 H 0.3165 0.5454 0.3137 0.063 Uiso 1 1 calc R . .
C64 C 0.3821(5) 0.6857(5) 0.3160(4) 0.0563(17) Uani 1 1 d . . .
H64 H 0.3614 0.6889 0.2578 0.068 Uiso 1 1 calc R . .
C65 C 0.4401(5) 0.7670(5) 0.3685(4) 0.0540(16) Uani 1 1 d . . .
H65 H 0.4568 0.8252 0.3459 0.065 Uiso 1 1 calc R . .
C66 C 0.4728(5) 0.7614(4) 0.4542(4) 0.0421(13) Uani 1 1 d . . .
H66 H 0.5147 0.8151 0.4892 0.051 Uiso 1 1 calc R . .
N16 N 0.3786(4) 0.5068(3) 0.7065(3) 0.0392(11) Uani 1 1 d . . .
C71 C 0.3020(5) 0.4437(4) 0.6376(3) 0.0373(13) Uani 1 1 d . . .
C72 C 0.3377(5) 0.3941(4) 0.5766(4) 0.0422(14) Uani 1 1 d . . .
H72 H 0.4100 0.4042 0.5781 0.051 Uiso 1 1 calc R . .
C73 C 0.2658(5) 0.3309(4) 0.5153(4) 0.0443(14) Uani 1 1 d . . .
H73 H 0.2894 0.2993 0.4740 0.053 Uiso 1 1 calc R . .
C74 C 0.1591(5) 0.3129(4) 0.5130(4) 0.0450(14) Uani 1 1 d . . .
H74 H 0.1110 0.2689 0.4711 0.054 Uiso 1 1 calc R . .
C75 C 0.1240(5) 0.3614(4) 0.5739(4) 0.0496(15) Uani 1 1 d . . .
H75 H 0.0516 0.3511 0.5723 0.059 Uiso 1 1 calc R . .
C76 C 0.1967(5) 0.4250(4) 0.6372(4) 0.0442(14) Uani 1 1 d . . .
H76 H 0.1738 0.4549 0.6796 0.053 Uiso 1 1 calc R . .
C81 C 0.3834(5) 0.4791(4) 0.7888(4) 0.0417(14) Uani 1 1 d . . .
C82 C 0.3222(6) 0.5215(5) 0.8336(4) 0.0605(18) Uani 1 1 d . . .
H82 H 0.2817 0.5720 0.8125 0.073 Uiso 1 1 calc R . .
C83 C 0.3223(7) 0.4873(6) 0.9108(5) 0.076(2) Uani 1 1 d . . .
H83 H 0.2817 0.5154 0.9417 0.091 Uiso 1 1 calc R . .
C84 C 0.3810(8) 0.4132(6) 0.9416(5) 0.084(3) Uani 1 1 d . . .
H84 H 0.3804 0.3908 0.9934 0.101 Uiso 1 1 calc R . .
C85 C 0.4415(8) 0.3710(6) 0.8961(5) 0.084(3) Uani 1 1 d . . .
H85 H 0.4812 0.3198 0.9170 0.101 Uiso 1 1 calc R . .
C86 C 0.4432(6) 0.4042(5) 0.8208(4) 0.0631(19) Uani 1 1 d . . .
H86 H 0.4848 0.3763 0.7906 0.076 Uiso 1 1 calc R . .
S21 S 0.72769(13) 0.82808(10) 0.88548(10) 0.0459(4) Uani 1 1 d . . .
C22 C 0.6813(5) 0.9403(4) 0.9030(4) 0.0451(14) Uani 1 1 d . . .
N23 N 0.6069(4) 0.9868(3) 0.8507(3) 0.0439(11) Uani 1 1 d . . .
C24 C 0.5411(5) 0.9524(4) 0.7750(3) 0.0379(12) Uani 1 1 d . . .
O25 O 0.5373(3) 0.8696(3) 0.7338(2) 0.0413(9) Uani 1 1 d . . .
C91 C 0.4591(5) 1.0172(4) 0.7341(4) 0.0419(13) Uani 1 1 d . . .
C92 C 0.4034(5) 0.9990(4) 0.6500(4) 0.0515(16) Uani 1 1 d . . .
H92 H 0.4190 0.9475 0.6181 0.062 Uiso 1 1 calc R . .
C93 C 0.3232(6) 1.0576(5) 0.6120(5) 0.0611(18) Uani 1 1 d . . .
H93 H 0.2857 1.0459 0.5549 0.073 Uiso 1 1 calc R . .
C94 C 0.3005(6) 1.1332(5) 0.6610(5) 0.0647(19) Uani 1 1 d . . .
H94 H 0.2462 1.1715 0.6367 0.078 Uiso 1 1 calc R . .
C95 C 0.3566(6) 1.1522(4) 0.7445(5) 0.0572(17) Uani 1 1 d . . .
H95 H 0.3407 1.2037 0.7762 0.069 Uiso 1 1 calc R . .
C96 C 0.4355(6) 1.0967(4) 0.7816(4) 0.0518(16) Uani 1 1 d . . .
H96 H 0.4740 1.1108 0.8383 0.062 Uiso 1 1 calc R . .
N26 N 0.7249(5) 0.9863(3) 0.9816(3) 0.0519(13) Uani 1 1 d . . .
C101 C 0.6857(6) 1.0770(4) 1.0059(4) 0.0529(16) Uani 1 1 d . . .
C102 C 0.6177(8) 1.0740(5) 1.0535(6) 0.084(3) Uani 1 1 d . . .
H102 H 0.5931 1.0138 1.0695 0.101 Uiso 1 1 calc R . .
C103 C 0.5841(8) 1.1625(6) 1.0792(5) 0.083(3) Uani 1 1 d . . .
H103 H 0.5367 1.1612 1.1117 0.100 Uiso 1 1 calc R . .
C104 C 0.6200(8) 1.2463(5) 1.0568(5) 0.083(2) Uani 1 1 d . . .
H104 H 0.6006 1.3047 1.0765 0.099 Uiso 1 1 calc R . .
C105 C 0.6850(10) 1.2508(6) 1.0057(9) 0.130(5) Uani 1 1 d . . .
H105 H 0.7071 1.3111 0.9886 0.156 Uiso 1 1 calc R . .
C106 C 0.7179(9) 1.1631(5) 0.9794(7) 0.113(4) Uani 1 1 d . . .
H106 H 0.7616 1.1642 0.9438 0.135 Uiso 1 1 calc R . .
C111 C 0.8084(6) 0.9510(4) 1.0470(4) 0.0543(16) Uani 1 1 d . . .
C112 C 0.7852(7) 0.8765(6) 1.0919(5) 0.078(2) Uani 1 1 d . . .
H112 H 0.7153 0.8442 1.0785 0.094 Uiso 1 1 calc R . .
C113 C 0.8674(9) 0.8482(7) 1.1587(6) 0.091(3) Uani 1 1 d . . .
H113 H 0.8518 0.7971 1.1897 0.109 Uiso 1 1 calc R . .
C114 C 0.9687(9) 0.8947(6) 1.1783(5) 0.088(3) Uani 1 1 d . . .
H114 H 1.0234 0.8749 1.2220 0.105 Uiso 1 1 calc R . .
C115 C 0.9904(8) 0.9693(6) 1.1346(6) 0.100(3) Uani 1 1 d . . .
H115 H 1.0603 1.0019 1.1490 0.120 Uiso 1 1 calc R . .
C116 C 0.9105(8) 0.9991(5) 1.0682(6) 0.088(3) Uani 1 1 d . . .
H116 H 0.9266 1.0514 1.0385 0.106 Uiso 1 1 calc R . .
C121 C 0.2290(9) 0.5368(9) 0.1111(7) 0.043(3) Uani 0.50 1 d P . .
H12A H 0.2774 0.5962 0.1165 0.064 Uiso 0.50 1 calc PR . .
H12B H 0.2696 0.4810 0.1188 0.064 Uiso 0.50 1 calc PR . .
H12C H 0.1917 0.5408 0.1530 0.064 Uiso 0.50 1 calc PR . .
O122 O 0.1575(6) 0.5260(5) 0.0348(5) 0.0402(17) Uani 0.50 1 d P . .
H122 H 0.1184 0.4736 0.0291 0.060 Uiso 0.50 1 calc PR . .
O124 O -0.0048(8) 0.6360(7) -0.0016(7) 0.068(3) Uani 0.50 1 d P . .
H124 H 0.0534 0.6318 0.0334 0.102 Uiso 0.50 1 calc PR . .
C123 C -0.0134(12) 0.7239(8) -0.0144(9) 0.062(4) Uani 0.50 1 d P . .
H12D H 0.0320 0.7654 0.0337 0.093 Uiso 0.50 1 calc PR . .
H12E H -0.0873 0.7358 -0.0236 0.093 Uiso 0.50 1 calc PR . .
H12F H 0.0085 0.7386 -0.0634 0.093 Uiso 0.50 1 calc PR . .

loop_
_atom_site_aniso_label
_atom_site_aniso_U_11
_atom_site_aniso_U_22
_atom_site_aniso_U_33
_atom_site_aniso_U_23
_atom_site_aniso_U_13
_atom_site_aniso_U_12
Tc 0.0339(3) 0.0327(2) 0.0452(3) -0.00296(19) 0.0147(2) 0.00108(18)
S1 0.0422(9) 0.0345(7) 0.0627(10) 0.0036(6) 0.0237(8) 0.0056(6)
C2 0.038(3) 0.036(3) 0.043(3) -0.003(2) 0.008(3) 0.003(2)
N3 0.040(3) 0.032(2) 0.044(3) -0.0007(19) 0.012(2) 0.000(2)
C4 0.036(3) 0.034(3) 0.037(3) -0.006(2) 0.007(3) -0.002(2)
O5 0.040(2) 0.0328(18) 0.052(2) -0.0012(16) 0.020(2) -0.0002(16)
C31 0.042(3) 0.034(3) 0.039(3) -0.005(2) 0.010(3) 0.001(2)
C32 0.047(4) 0.038(3) 0.065(4) 0.005(3) 0.022(3) 0.006(3)
C33 0.065(5) 0.040(3) 0.087(5) 0.012(3) 0.033(4) 0.010(3)
C34 0.063(5) 0.041(3) 0.075(5) 0.008(3) 0.025(4) -0.003(3)
C35 0.059(4) 0.046(3) 0.065(4) 0.003(3) 0.034(4) -0.004(3)
C36 0.051(4) 0.041(3) 0.054(4) 0.002(3) 0.020(3) 0.004(3)
N6 0.034(3) 0.034(2) 0.060(3) 0.001(2) 0.016(2) 0.006(2)
C41 0.031(3) 0.038(3) 0.064(4) 0.009(3) 0.013(3) 0.005(2)
C42 0.046(4) 0.038(3) 0.074(5) 0.009(3) 0.022(3) 0.009(3)
C43 0.042(4) 0.055(4) 0.093(5) 0.022(4) 0.030(4) 0.011(3)
C44 0.038(4) 0.064(4) 0.114(7) 0.022(4) 0.027(4) 0.006(3)
C45 0.046(4) 0.054(4) 0.104(6) 0.011(4) 0.013(4) -0.010(3)
C46 0.041(4) 0.053(4) 0.074(5) -0.003(3) 0.016(3) -0.001(3)
C51 0.044(4) 0.040(3) 0.070(4) 0.016(3) 0.029(3) 0.013(3)
C52 0.047(4) 0.038(3) 0.091(5) 0.003(3) 0.029(4) 0.006(3)
C53 0.070(5) 0.036(3) 0.138(8) 0.001(4) 0.050(6) 0.010(3)
C54 0.068(6) 0.049(4) 0.162(10) 0.034(6) 0.057(6) 0.016(4)
C55 0.075(6) 0.085(6) 0.109(7) 0.057(5) 0.038(6) 0.031(5)
C56 0.067(5) 0.068(4) 0.068(5) 0.021(4) 0.031(4) 0.017(4)
S11 0.0411(9) 0.0411(7) 0.0427(9) -0.0009(6) 0.0145(7) -0.0030(6)
C12 0.032(3) 0.034(3) 0.047(3) -0.005(2) 0.019(3) 0.004(2)
N13 0.037(3) 0.034(2) 0.042(3) 0.0016(19) 0.016(2) 0.0013(19)
C14 0.035(3) 0.034(3) 0.044(3) -0.004(2) 0.013(3) 0.008(2)
O15 0.041(2) 0.041(2) 0.044(2) -0.0003(17) 0.0165(19) 0.0006(18)
C61 0.032(3) 0.042(3) 0.043(3) 0.002(2) 0.017(3) 0.010(2)
C62 0.040(4) 0.049(3) 0.048(4) -0.002(3) 0.014(3) -0.005(3)
C63 0.046(4) 0.065(4) 0.042(4) -0.004(3) 0.010(3) -0.008(3)
C64 0.050(4) 0.076(4) 0.043(4) 0.001(3) 0.016(3) 0.004(3)
C65 0.056(4) 0.057(4) 0.056(4) 0.018(3) 0.024(3) 0.013(3)
C66 0.038(3) 0.038(3) 0.051(4) 0.001(3) 0.014(3) 0.007(2)
N16 0.040(3) 0.038(2) 0.042(3) -0.003(2) 0.020(2) -0.002(2)
C71 0.041(3) 0.032(3) 0.039(3) 0.001(2) 0.013(3) 0.002(2)
C72 0.041(3) 0.039(3) 0.050(4) 0.001(3) 0.020(3) 0.002(2)
C73 0.044(4) 0.045(3) 0.043(3) -0.005(3) 0.012(3) 0.009(3)
C74 0.041(4) 0.040(3) 0.049(4) -0.002(3) 0.008(3) 0.000(3)
C75 0.035(3) 0.054(3) 0.063(4) 0.004(3) 0.019(3) 0.002(3)
C76 0.039(4) 0.044(3) 0.052(4) -0.003(3) 0.018(3) 0.003(3)
C81 0.043(4) 0.041(3) 0.040(3) -0.002(2) 0.015(3) -0.006(3)
C82 0.056(4) 0.068(4) 0.061(4) -0.011(3) 0.029(4) 0.001(3)
C83 0.087(6) 0.092(6) 0.051(5) -0.007(4) 0.033(4) -0.011(5)
C84 0.120(8) 0.081(5) 0.048(5) 0.008(4) 0.030(5) -0.030(5)
C85 0.123(8) 0.066(5) 0.059(5) 0.013(4) 0.023(5) -0.001(5)
C86 0.083(6) 0.056(4) 0.055(4) 0.007(3) 0.027(4) 0.012(4)
S21 0.0489(10) 0.0395(7) 0.0457(9) -0.0031(6) 0.0084(7) 0.0088(7)
C22 0.046(4) 0.043(3) 0.044(4) 0.000(3) 0.012(3) 0.000(3)
N23 0.050(3) 0.037(2) 0.044(3) 0.004(2) 0.011(3) 0.009(2)
C24 0.042(3) 0.037(3) 0.037(3) 0.006(2) 0.014(3) 0.006(2)
O25 0.036(2) 0.040(2) 0.049(2) -0.0035(17) 0.0156(19) 0.0035(16)
C91 0.045(4) 0.033(3) 0.049(4) 0.007(2) 0.017(3) 0.002(2)
C92 0.054(4) 0.041(3) 0.055(4) 0.003(3) 0.011(3) 0.003(3)
C93 0.061(5) 0.052(4) 0.058(4) 0.011(3) -0.002(4) 0.000(3)
C94 0.052(4) 0.049(4) 0.095(6) 0.021(4) 0.021(4) 0.009(3)
C95 0.064(5) 0.045(3) 0.070(5) 0.009(3) 0.028(4) 0.018(3)
C96 0.061(4) 0.044(3) 0.057(4) 0.007(3) 0.024(3) 0.010(3)
N26 0.068(4) 0.040(3) 0.041(3) -0.007(2) 0.007(3) 0.011(2)
C101 0.068(5) 0.041(3) 0.051(4) 0.003(3) 0.018(3) 0.011(3)
C102 0.122(8) 0.053(4) 0.102(7) 0.018(4) 0.068(6) 0.017(4)
C103 0.117(8) 0.070(5) 0.085(6) 0.016(4) 0.061(6) 0.024(5)
C104 0.110(7) 0.054(4) 0.087(6) -0.012(4) 0.036(6) 0.014(4)
C105 0.162(11) 0.050(5) 0.225(14) 0.016(6) 0.127(11) 0.024(5)
C106 0.137(9) 0.046(4) 0.192(11) 0.005(5) 0.108(9) 0.009(5)
C111 0.069(5) 0.047(3) 0.043(4) -0.004(3) 0.007(3) 0.019(3)
C112 0.086(6) 0.088(5) 0.076(6) 0.033(4) 0.036(5) 0.038(5)
C113 0.114(8) 0.098(7) 0.074(6) 0.036(5) 0.032(6) 0.047(6)
C114 0.122(9) 0.068(5) 0.049(5) -0.003(4) -0.017(5) 0.026(5)
C115 0.088(7) 0.068(5) 0.101(7) -0.010(5) -0.034(6) 0.002(5)
C116 0.094(7) 0.049(4) 0.094(7) 0.002(4) -0.011(5) 0.001(4)
C121 0.031(6) 0.061(7) 0.038(7) 0.026(5) 0.011(5) 0.000(5)
O122 0.035(5) 0.051(4) 0.036(4) 0.003(3) 0.013(4) 0.002(3)
O124 0.052(6) 0.073(6) 0.074(7) 0.021(5) 0.007(5) 0.014(5)
C123 0.066(10) 0.026(6) 0.081(10) -0.002(6) -0.003(8) 0.018(6)

loop_
_atom_type_symbol
_atom_type_description
_atom_type_scat_dispersion_real
_atom_type_scat_dispersion_imag
_atom_type_scat_source
C C 0.0033 0.0016 'International Tables Vol C Tables 4.2.6.8 and 6.1.1.4'
H H 0.0000 0.0000 'International Tables Vol C Tables 4.2.6.8 and 6.1.1.4'
N N 0.0061 0.0033 'International Tables Vol C Tables 4.2.6.8 and 6.1.1.4'
O O 0.0106 0.0060 'International Tables Vol C Tables 4.2.6.8 and 6.1.1.4'
S S 0.1246 0.1234 'International Tables Vol C Tables 4.2.6.8 and 6.1.1.4'
Cl Cl 0.1484 0.1585 'International Tables Vol C Tables 4.2.6.8 and 6.1.1.4'
Tc Tc -1.4390 0.7593 'International Tables Vol C Tables 4.2.6.8 and 6.1.1.4'

loop_
_geom_angle_atom_site_label_1
_geom_angle_atom_site_label_2
_geom_angle_atom_site_label_3
_geom_angle
_geom_angle_site_symmetry_1
_geom_angle_site_symmetry_3
_geom_angle_publ_flag
O15 Tc O25 85.32(15) . . ?
O15 Tc O5 86.32(15) . . ?
O25 Tc O5 84.53(15) . . ?
O15 Tc S1 93.93(11) . . ?
O25 Tc S1 174.41(11) . . ?
O5 Tc S1 89.90(11) . . ?
O15 Tc S21 174.91(12) . . ?
O25 Tc S21 89.60(11) . . ?
O5 Tc S21 93.02(11) . . ?
S1 Tc S21 91.11(6) . . ?
O15 Tc S11 89.64(11) . . ?
O25 Tc S11 95.12(11) . . ?
O5 Tc S11 175.97(12) . . ?
S1 Tc S11 90.41(5) . . ?
S21 Tc S11 90.99(6) . . ?
C2 S1 Tc 108.87(19) . . ?
N3 C2 N6 114.7(5) . . ?
N3 C2 S1 130.6(4) . . ?
N6 C2 S1 114.7(4) . . ?
C2 N3 C4 126.5(5) . . ?
O5 C4 N3 129.4(5) . . ?
O5 C4 C31 116.0(5) . . ?
N3 C4 C31 114.6(5) . . ?
C4 O5 Tc 133.8(3) . . ?
C32 C31 C36 119.8(5) . . ?
C32 C31 C4 119.6(5) . . ?
C36 C31 C4 120.5(5) . . ?
C31 C32 C33 119.9(6) . . ?
C34 C33 C32 120.8(6) . . ?
C33 C34 C35 119.1(6) . . ?
C34 C35 C36 120.8(6) . . ?
C31 C36 C35 119.5(6) . . ?
C2 N6 C41 123.2(4) . . ?
C2 N6 C51 121.9(5) . . ?
C41 N6 C51 114.8(4) . . ?
C42 C41 C46 120.6(5) . . ?
C42 C41 N6 118.4(5) . . ?
C46 C41 N6 120.7(5) . . ?
C43 C42 C41 119.5(6) . . ?
C44 C43 C42 119.7(6) . . ?
C43 C44 C45 121.4(6) . . ?
C46 C45 C44 119.6(6) . . ?
C45 C46 C41 119.2(6) . . ?
C56 C51 C52 122.4(6) . . ?
C56 C51 N6 118.5(6) . . ?
C52 C51 N6 118.9(6) . . ?
C53 C52 C51 119.3(8) . . ?
C52 C53 C54 118.6(8) . . ?
C55 C54 C53 122.2(7) . . ?
C54 C55 C56 119.4(8) . . ?
C51 C56 C55 118.1(8) . . ?
C12 S11 Tc 108.98(18) . . ?
N13 C12 N16 115.2(5) . . ?
N13 C12 S11 130.2(4) . . ?
N16 C12 S11 114.6(4) . . ?
C12 N13 C14 126.9(5) . . ?
O15 C14 N13 129.8(5) . . ?
O15 C14 C61 114.1(5) . . ?
N13 C14 C61 116.1(5) . . ?
C14 O15 Tc 133.5(3) . . ?
C66 C61 C62 118.4(5) . . ?
C66 C61 C14 120.6(5) . . ?
C62 C61 C14 120.9(5) . . ?
C63 C62 C61 120.4(5) . . ?
C62 C63 C64 120.2(6) . . ?
C63 C64 C65 120.3(6) . . ?
C66 C65 C64 119.7(6) . . ?
C65 C66 C61 120.9(5) . . ?
C12 N16 C81 122.9(4) . . ?
C12 N16 C71 121.9(4) . . ?
C81 N16 C71 115.2(4) . . ?
C76 C71 C72 119.7(5) . . ?
C76 C71 N16 119.6(5) . . ?
C72 C71 N16 120.3(5) . . ?
C73 C72 C71 119.5(5) . . ?
C72 C73 C74 121.3(5) . . ?
C73 C74 C75 119.1(5) . . ?
C76 C75 C74 120.1(5) . . ?
C71 C76 C75 120.1(5) . . ?
C86 C81 C82 120.2(6) . . ?
C86 C81 N16 119.4(5) . . ?
C82 C81 N16 120.2(6) . . ?
C81 C82 C83 118.7(7) . . ?
C84 C83 C82 120.7(7) . . ?
C83 C84 C85 120.1(7) . . ?
C86 C85 C84 120.0(8) . . ?
C85 C86 C81 120.3(7) . . ?
C22 S21 Tc 108.4(2) . . ?
N23 C22 N26 115.1(5) . . ?
N23 C22 S21 129.3(4) . . ?
N26 C22 S21 115.5(5) . . ?
C24 N23 C22 127.6(5) . . ?
O25 C24 N23 128.4(5) . . ?
O25 C24 C91 115.7(5) . . ?
N23 C24 C91 115.9(5) . . ?
C24 O25 Tc 132.0(4) . . ?
C92 C91 C96 119.2(6) . . ?
C92 C91 C24 120.2(5) . . ?
C96 C91 C24 120.6(6) . . ?
C91 C92 C93 120.3(6) . . ?
C94 C93 C92 118.8(7) . . ?
C95 C94 C93 121.0(7) . . ?
C96 C95 C94 120.6(6) . . ?
C95 C96 C91 120.0(7) . . ?
C22 N26 C111 124.4(5) . . ?
C22 N26 C101 120.4(5) . . ?
C111 N26 C101 115.1(5) . . ?
C102 C101 C106 120.7(6) . . ?
C102 C101 N26 120.2(6) . . ?
C106 C101 N26 119.1(6) . . ?
C101 C102 C103 119.5(7) . . ?
C104 C103 C102 119.5(7) . . ?
C103 C104 C105 122.1(7) . . ?
C104 C105 C106 118.7(8) . . ?
C101 C106 C105 119.4(8) . . ?
C112 C111 C116 119.9(8) . . ?
C112 C111 N26 121.0(7) . . ?
C116 C111 N26 118.9(6) . . ?
C111 C112 C113 119.5(9) . . ?
C114 C113 C112 120.4(9) . . ?
C115 C114 C113 119.6(9) . . ?
C114 C115 C116 121.2(9) . . ?
C111 C116 C115 119.3(8) . . ?

loop_
_geom_bond_atom_site_label_1
_geom_bond_atom_site_label_2
_geom_bond_distance
_geom_bond_site_symmetry_2
_geom_bond_publ_flag
Tc O15 2.046(4) . ?
Tc O25 2.048(4) . ?
Tc O5 2.049(3) . ?
Tc S1 2.3394(16) . ?
Tc S21 2.3425(16) . ?
Tc S11 2.3519(14) . ?
S1 C2 1.735(6) . ?
C2 N3 1.329(7) . ?
C2 N6 1.370(7) . ?
N3 C4 1.333(7) . ?
C4 O5 1.266(6) . ?
C4 C31 1.494(7) . ?
C31 C32 1.390(8) . ?
C31 C36 1.394(8) . ?
C32 C33 1.392(8) . ?
C33 C34 1.380(9) . ?
C34 C35 1.390(9) . ?
C35 C36 1.394(8) . ?
N6 C41 1.440(7) . ?
N6 C51 1.460(7) . ?
C41 C42 1.384(8) . ?
C41 C46 1.392(8) . ?
C42 C43 1.383(8) . ?
C43 C44 1.359(10) . ?
C44 C45 1.389(10) . ?
C45 C46 1.373(9) . ?
C51 C56 1.359(10) . ?
C51 C52 1.387(9) . ?
C52 C53 1.377(9) . ?
C53 C54 1.392(13) . ?
C54 C55 1.348(13) . ?
C55 C56 1.420(10) . ?
S11 C12 1.738(6) . ?
C12 N13 1.323(7) . ?
C12 N16 1.371(6) . ?
N13 C14 1.327(6) . ?
C14 O15 1.273(6) . ?
C14 C61 1.480(8) . ?
C61 C66 1.395(7) . ?
C61 C62 1.401(8) . ?
C62 C63 1.371(8) . ?
C63 C64 1.379(9) . ?
C64 C65 1.382(9) . ?
C65 C66 1.372(8) . ?
N16 C81 1.425(7) . ?
N16 C71 1.453(7) . ?
C71 C76 1.366(8) . ?
C71 C72 1.399(7) . ?
C72 C73 1.362(8) . ?
C73 C74 1.374(8) . ?
C74 C75 1.387(8) . ?
C75 C76 1.386(8) . ?
C81 C86 1.379(9) . ?
C81 C82 1.380(8) . ?
C82 C83 1.388(10) . ?
C83 C84 1.358(12) . ?
C84 C85 1.381(12) . ?
C85 C86 1.359(10) . ?
S21 C22 1.738(6) . ?
C22 N23 1.337(8) . ?
C22 N26 1.355(7) . ?
N23 C24 1.330(7) . ?
C24 O25 1.278(6) . ?
C24 C91 1.485(8) . ?
C91 C92 1.371(8) . ?
C91 C96 1.416(8) . ?
C92 C93 1.400(9) . ?
C93 C94 1.386(10) . ?
C94 C95 1.364(10) . ?
C95 C96 1.356(9) . ?
N26 C111 1.438(8) . ?
N26 C101 1.462(7) . ?
C101 C102 1.345(9) . ?
C101 C106 1.347(10) . ?
C102 C103 1.408(10) . ?
C103 C104 1.305(10) . ?
C104 C105 1.360(12) . ?
C105 C106 1.398(11) . ?
C111 C112 1.354(9) . ?
C111 C116 1.360(11) . ?
C112 C113 1.400(12) . ?
C113 C114 1.346(13) . ?
C114 C115 1.335(12) . ?
C115 C116 1.390(12) . ?
C121 O122 1.328(13) . ?
O124 C123 1.238(13) . ?
